data_1549758
loop_
_publ_author_name
'Martens, Arthur'
'Weis, Philippe'
'Krummer, Michael Christian'
'Kreuzer, Marvin'
'Meierh\"ofer, Andreas'
'Meier, Stefan C.'
'Bohnenberger, Jan'
'Scherer, Harald'
'Riddlestone, Ian'
'Krossing, Ingo'

_publ_section_title
;
 Facile and systematic access to the least-coordinating WCA
 [(R<sup>F</sup>O)<sub>3</sub>Al-F-Al(OR<sup>F</sup>)<sub>3</sub>]<sup>-</sup>
 and its more Lewis-basic brother
 [F-Al(OR<sup>F</sup>)<sub>3</sub>]<sup>-</sup> (R<sup>F</sup> =
 C(CF<sub>3</sub>)<sub>3</sub>).
;
_journal_issue 35
_journal_name_full 'Chemical science'
_journal_page_first 7058
_journal_page_last 7068
_journal_paper_doi 10.1039/c8sc02591f
_journal_volume 9
_journal_year 2018
_chemical_formula_moiety 'C24 Al2 F55 O6, C26 H58 Ag Br2 Cl4 Si2'
_chemical_formula_sum 'C50 H58 Ag Al2 Br2 Cl4 F55 O6 Si2'
_chemical_formula_weight 2319.57
_chemical_properties_physical Air-sensitive,Moisture-sensitive
_space_group_crystal_system triclinic
_space_group_IT_number 2
_space_group_name_Hall '-P 1'
_space_group_name_H-M_alt 'P -1'
_symmetry_space_group_name_Hall '-P 1'
_symmetry_space_group_name_H-M 'P -1'
_atom_sites_solution_hydrogens geom
_audit_creation_method SHELXL-2014/7
_audit_update_record
;
2018-05-28 deposited with the CCDC.
2018-08-01 downloaded from the CCDC.
;
_cell_angle_alpha 89.488(4)
_cell_angle_beta 67.742(4)
_cell_angle_gamma 70.537(4)
_cell_formula_units_Z 2
_cell_length_a 15.4760(18)
_cell_length_b 16.615(2)
_cell_length_c 18.2967(19)
_cell_measurement_reflns_used 9494
_cell_measurement_temperature 100(2)
_cell_measurement_theta_max 52.103
_cell_measurement_theta_min 4.487
_cell_volume 4068.1(8)
_computing_structure_refinement 'SHELXL-2014/7 (Sheldrick, 2014)'
_diffrn_ambient_temperature 100(2)
_diffrn_measured_fraction_theta_full 1.000
_diffrn_measured_fraction_theta_max 0.995
_diffrn_measurement_device_type 'Bruker Smart Apex II Quazar'
_diffrn_measurement_method 'omega and phi scans'
_diffrn_radiation_type MoK\a
_diffrn_radiation_wavelength 0.71073
_diffrn_reflns_av_R_equivalents 0.0181
_diffrn_reflns_av_unetI/netI 0.0148
_diffrn_reflns_Laue_measured_fraction_full 1.000
_diffrn_reflns_Laue_measured_fraction_max 0.995
_diffrn_reflns_limit_h_max 19
_diffrn_reflns_limit_h_min -19
_diffrn_reflns_limit_k_max 20
_diffrn_reflns_limit_k_min -20
_diffrn_reflns_limit_l_max 22
_diffrn_reflns_limit_l_min -18
_diffrn_reflns_number 85154
_diffrn_reflns_point_group_measured_fraction_full 1.000
_diffrn_reflns_point_group_measured_fraction_max 0.995
_diffrn_reflns_theta_full 25.242
_diffrn_reflns_theta_max 26.099
_diffrn_reflns_theta_min 1.214
_diffrn_source 'INCOATEC Mo Microsource'
_exptl_absorpt_coefficient_mu 1.582
_exptl_absorpt_correction_T_max 0.7453
_exptl_absorpt_correction_T_min 0.6110
_exptl_absorpt_correction_type multi-scan
_exptl_absorpt_process_details SADABS-2016/2
_exptl_crystal_colour colorless
_exptl_crystal_density_diffrn 1.894
_exptl_crystal_description needle
_exptl_crystal_F_000 2280.0
_exptl_crystal_recrystallization_method 'Re-crystallisation from solvent: CH2Cl2'
_exptl_crystal_size_max 0.39
_exptl_crystal_size_mid 0.39
_exptl_crystal_size_min 0.27
_refine_diff_density_max 0.753
_refine_diff_density_min -0.621
_refine_diff_density_rms 0.062
_refine_ls_extinction_method none
_refine_ls_goodness_of_fit_ref 1.029
_refine_ls_hydrogen_treatment constr
_refine_ls_matrix_type full
_refine_ls_number_parameters 1117
_refine_ls_number_reflns 16093
_refine_ls_number_restraints 5916
_refine_ls_restrained_S_all 0.910
_refine_ls_R_factor_all 0.0327
_refine_ls_R_factor_gt 0.0272
_refine_ls_shift/su_max 0.002
_refine_ls_shift/su_mean 0.000
_refine_ls_structure_factor_coef Fsqd
_refine_ls_weighting_details 'w=1/[\s^2^(Fo^2^)+(0.0311P)^2^+4.7751P] where P=(Fo^2^+2Fc^2^)/3'
_refine_ls_weighting_scheme calc
_refine_ls_wR_factor_gt 0.0665
_refine_ls_wR_factor_ref 0.0693
_reflns_Friedel_coverage 0.000
_reflns_number_gt 14316
_reflns_number_total 16093
_reflns_threshold_expression 'I > 2\s(I)'
_cod_data_source_file c8sc02591f2.cif
_cod_data_source_block p-1_CCDC1
_cod_depositor_comments 'Adding full bibliography for 1549751--1549760.cif.'
_cod_original_cell_volume 4068.0(8)
_cod_database_code 1549758
_shelx_shelxl_version_number 2014/7
_shelx_space_group_comment
;
The symmetry employed for this shelxl refinement is uniquely defined
by the following loop, which should always be used as a source of
symmetry information in preference to the above space-group names.
They are only intended as comments.
;

loop_
_space_group_symop_operation_xyz
'x, y, z'
'-x, -y, -z'

loop_
_atom_site_label
_atom_site_type_symbol
_atom_site_fract_x
_atom_site_fract_y
_atom_site_fract_z
_atom_site_U_iso_or_equiv
_atom_site_adp_type
_atom_site_occupancy
_atom_site_site_symmetry_order
_atom_site_calc_flag
_atom_site_refinement_flags_posn
_atom_site_refinement_flags_adp
O1_16 O 0.71505(11) 0.59236(9) 0.52058(9) 0.0196(3) Uani 1 1 d D U
C1_16 C 0.77103(15) 0.51657(13) 0.53412(12) 0.0180(4) Uani 1 1 d D U
C2_16 C 0.7778(2) 0.52999(15) 0.61508(15) 0.0357(6) Uani 1 1 d D U
F1_16 F 0.84385(14) 0.56811(10) 0.60788(12) 0.0536(5) Uani 1 1 d D U
F2_16 F 0.80788(17) 0.45495(11) 0.64240(11) 0.0615(6) Uani 1 1 d D U
F3_16 F 0.69161(15) 0.57860(11) 0.66877(9) 0.0541(5) Uani 1 1 d D U
C3_16 C 0.71962(17) 0.45016(14) 0.53716(14) 0.0277(5) Uani 1 1 d D U
F4_16 F 0.68876(14) 0.45481(10) 0.47896(11) 0.0501(4) Uani 1 1 d D U
F5_16 F 0.64064(12) 0.46520(10) 0.60544(10) 0.0481(4) Uani 1 1 d D U
F6_16 F 0.78039(12) 0.36943(8) 0.53120(10) 0.0399(4) Uani 1 1 d D U
C4_16 C 0.87689(18) 0.48296(16) 0.46638(17) 0.0391(6) Uani 1 1 d D U
F7_16 F 0.87329(15) 0.45247(12) 0.40080(10) 0.0610(5) Uani 1 1 d D U
F8_16 F 0.94117(12) 0.42124(11) 0.48532(14) 0.0654(6) Uani 1 1 d D U
F9_16 F 0.91155(11) 0.54690(11) 0.44822(12) 0.0561(5) Uani 1 1 d D U
O1_15 O 0.76773(11) 0.74297(9) 0.47325(9) 0.0206(3) Uani 1 1 d D U
C1_15 C 0.77567(15) 0.80883(13) 0.51061(12) 0.0187(4) Uani 1 1 d D U
C2_15 C 0.77952(17) 0.78620(14) 0.59197(14) 0.0267(5) Uani 1 1 d D U
F1_15 F 0.71179(10) 0.75095(9) 0.62979(8) 0.0308(3) Uani 1 1 d D U
F2_15 F 0.76093(11) 0.85566(9) 0.63991(8) 0.0353(3) Uani 1 1 d D U
F3_15 F 0.86943(11) 0.72947(9) 0.58151(9) 0.0362(3) Uani 1 1 d D U
C3_15 C 0.87338(18) 0.82184(16) 0.45643(15) 0.0307(5) Uani 1 1 d D U
F4_15 F 0.86140(12) 0.86053(11) 0.39450(9) 0.0429(4) Uani 1 1 d D U
F5_15 F 0.94831(10) 0.74637(9) 0.42727(9) 0.0366(3) Uani 1 1 d D U
F6_15 F 0.90134(11) 0.86960(10) 0.49503(9) 0.0390(4) Uani 1 1 d D U
C4_15 C 0.68486(18) 0.89334(14) 0.52491(15) 0.0298(5) Uani 1 1 d D U
F7_15 F 0.66032(11) 0.90070(9) 0.46282(9) 0.0375(3) Uani 1 1 d D U
F8_15 F 0.70555(12) 0.96318(9) 0.53666(10) 0.0421(4) Uani 1 1 d D U
F9_15 F 0.60581(10) 0.89326(9) 0.58920(9) 0.0368(3) Uani 1 1 d D U
O1_14 O 0.87931(11) 0.60791(10) 0.22258(9) 0.0255(3) Uani 1 1 d D U
C1_14 C 0.97699(15) 0.59677(14) 0.18595(12) 0.0205(4) Uani 1 1 d D U
C2_14 C 1.0343(2) 0.54470(17) 0.23455(16) 0.0377(6) Uani 1 1 d D U
F1_14 F 1.01502(14) 0.59550(12) 0.29961(9) 0.0515(4) Uani 1 1 d D U
F2_14 F 1.13292(12) 0.51312(13) 0.19271(12) 0.0600(5) Uani 1 1 d D U
F3_14 F 1.00507(14) 0.47874(10) 0.25795(10) 0.0513(4) Uani 1 1 d D U
C3_14 C 1.01969(18) 0.54629(17) 0.10121(14) 0.0345(6) Uani 1 1 d D U
F4_14 F 0.95810(12) 0.57854(11) 0.06533(9) 0.0442(4) Uani 1 1 d D U
F5_14 F 1.03113(11) 0.46317(10) 0.10629(10) 0.0439(4) Uani 1 1 d D U
F6_14 F 1.10811(12) 0.55177(12) 0.05536(9) 0.0522(4) Uani 1 1 d D U
C4_14 C 0.99304(17) 0.68468(16) 0.17809(14) 0.0302(5) Uani 1 1 d D U
F7_14 F 0.97027(13) 0.72066(10) 0.11895(10) 0.0455(4) Uani 1 1 d D U
F8_14 F 1.08740(11) 0.67648(11) 0.16238(10) 0.0452(4) Uani 1 1 d D U
F9_14 F 0.93522(11) 0.73816(9) 0.24516(9) 0.0370(3) Uani 1 1 d D U
O1_13 O 0.57091(10) 0.74592(9) 0.51348(8) 0.0190(3) Uani 1 1 d D U
C1_13 C 0.47538(14) 0.75147(13) 0.55678(12) 0.0167(4) Uani 1 1 d D U
C2_13 C 0.44358(16) 0.69624(14) 0.51146(14) 0.0263(5) Uani 1 1 d D U
F1_13 F 0.42791(12) 0.73401(10) 0.45070(9) 0.0401(4) Uani 1 1 d D U
F2_13 F 0.36026(10) 0.68376(9) 0.55791(10) 0.0380(3) Uani 1 1 d D U
F3_13 F 0.51562(10) 0.61973(8) 0.48125(9) 0.0348(3) Uani 1 1 d D U
C3_13 C 0.46372(16) 0.72001(14) 0.63931(13) 0.0237(4) Uani 1 1 d D U
F4_13 F 0.51681(11) 0.74651(10) 0.66918(8) 0.0358(3) Uani 1 1 d D U
F5_13 F 0.49573(10) 0.63451(8) 0.63329(8) 0.0306(3) Uani 1 1 d D U
F6_13 F 0.36845(10) 0.74974(10) 0.69184(8) 0.0363(3) Uani 1 1 d D U
C4_13 C 0.40699(15) 0.84765(14) 0.56962(13) 0.0237(5) Uani 1 1 d D U
F7_13 F 0.41078(10) 0.89238(9) 0.62742(9) 0.0347(3) Uani 1 1 d D U
F8_13 F 0.31111(9) 0.85666(9) 0.59018(9) 0.0336(3) Uani 1 1 d D U
F9_13 F 0.43490(10) 0.88338(9) 0.50419(9) 0.0351(3) Uani 1 1 d D U
O1_12 O 0.71298(11) 0.77135(9) 0.27573(9) 0.0208(3) Uani 1 1 d D U
C1_12 C 0.66841(15) 0.83639(13) 0.24216(12) 0.0187(4) Uani 1 1 d D U
C2_12 C 0.72138(17) 0.90355(14) 0.23039(14) 0.0269(5) Uani 1 1 d D U
F1_12 F 0.74006(11) 0.91623(9) 0.29322(9) 0.0337(3) Uani 1 1 d D U
F2_12 F 0.66649(12) 0.97969(8) 0.21879(9) 0.0371(3) Uani 1 1 d D U
F3_12 F 0.80844(11) 0.87521(10) 0.16742(10) 0.0427(4) Uani 1 1 d D U
C3_12 C 0.67545(19) 0.80316(15) 0.16036(14) 0.0292(5) Uani 1 1 d D U
F4_12 F 0.60612(11) 0.76836(9) 0.16990(9) 0.0365(3) Uani 1 1 d D U
F5_12 F 0.76447(11) 0.74211(9) 0.12138(8) 0.0360(3) Uani 1 1 d D U
F6_12 F 0.66426(13) 0.86516(10) 0.11432(9) 0.0441(4) Uani 1 1 d D U
C4_12 C 0.55698(17) 0.88091(15) 0.29896(15) 0.0308(5) Uani 1 1 d D U
F7_12 F 0.51593(11) 0.82192(10) 0.32621(10) 0.0422(4) Uani 1 1 d D U
F8_12 F 0.50427(11) 0.93147(10) 0.26166(11) 0.0465(4) Uani 1 1 d D U
F9_12 F 0.54841(11) 0.92849(9) 0.36125(9) 0.0394(4) Uani 1 1 d D U
O1_11 O 0.68168(10) 0.61741(9) 0.25277(8) 0.0177(3) Uani 1 1 d D U
C1_11 C 0.66929(14) 0.54702(12) 0.22744(11) 0.0159(4) Uani 1 1 d D U
C2_11 C 0.69033(16) 0.47426(13) 0.27928(13) 0.0215(4) Uani 1 1 d D U
F1_11 F 0.77251(10) 0.46740(8) 0.29060(8) 0.0293(3) Uani 1 1 d D U
F2_11 F 0.70371(10) 0.39773(8) 0.24575(8) 0.0284(3) Uani 1 1 d D U
F3_11 F 0.61548(10) 0.49164(8) 0.35056(7) 0.0293(3) Uani 1 1 d D U
C3_11 C 0.55921(15) 0.57387(14) 0.23593(12) 0.0208(4) Uani 1 1 d D U
F4_11 F 0.54604(10) 0.61874(9) 0.17775(8) 0.0293(3) Uani 1 1 d D U
F5_11 F 0.49716(9) 0.62336(9) 0.30456(8) 0.0278(3) Uani 1 1 d D U
F6_11 F 0.53231(10) 0.50602(9) 0.23285(8) 0.0297(3) Uani 1 1 d D U
C4_11 C 0.74112(16) 0.51363(13) 0.13842(12) 0.0211(4) Uani 1 1 d D U
F7_11 F 0.74561(10) 0.57872(8) 0.09679(7) 0.0268(3) Uani 1 1 d D U
F8_11 F 0.71218(10) 0.46250(9) 0.10463(8) 0.0315(3) Uani 1 1 d D U
F9_11 F 0.83339(9) 0.46893(8) 0.13212(8) 0.0274(3) Uani 1 1 d D U
Ag1 Ag 0.75670(2) 0.12179(2) 0.80564(2) 0.02731(5) Uani 1 1 d . .
F1 F 0.73223(8) 0.65276(7) 0.37540(6) 0.0174(2) Uani 1 1 d . .
Al1 Al 0.75524(4) 0.66190(4) 0.27405(3) 0.01308(11) Uani 1 1 d . .
C1_1 C 0.7190(2) 0.13639(17) 0.60836(16) 0.0342(6) Uani 1 1 d . .
H03A_1 H 0.6865 0.1182 0.5776 0.041 Uiso 1 1 calc R U
H03B_1 H 0.6726 0.1929 0.6402 0.041 Uiso 1 1 calc R U
Cl1_1 Cl 0.74073(6) 0.06005(4) 0.67358(4) 0.03934(15) Uani 1 1 d . .
Cl2_1 Cl 0.82913(7) 0.14781(6) 0.54221(5) 0.0600(2) Uani 1 1 d . .
Cl1_2 Cl 0.89295(4) 0.18574(4) 0.72436(4) 0.03215(13) Uani 1 1 d . .
C1_2 C 0.82745(18) 0.28613(15) 0.70124(16) 0.0316(5) Uani 1 1 d . .
H03O_2 H 0.8463 0.3320 0.7180 0.038 Uiso 1 1 calc R U
H03P_2 H 0.8466 0.2828 0.6429 0.038 Uiso 1 1 calc R U
Cl2_2 Cl 0.69833(5) 0.31202(4) 0.74951(4) 0.04079(15) Uani 1 1 d . .
C1_3 C 0.96613(19) -0.18163(16) 0.90445(14) 0.0328(6) Uani 1 1 d . .
Si1_3 Si 0.97563(4) -0.12455(3) 0.81150(3) 0.01574(11) Uani 1 1 d . .
C2_3 C 1.04641(16) -0.04621(14) 0.79657(14) 0.0230(4) Uani 1 1 d . .
Br2_3 Br 0.81022(2) -0.03849(2) 0.84380(2) 0.02368(5) Uani 1 1 d . .
C3_3 C 1.00960(16) -0.19690(14) 0.71673(13) 0.0228(4) Uani 1 1 d . .
C4_3 C 0.9523(2) -0.1213(2) 0.97445(15) 0.0494(8) Uani 1 1 d . .
H03W_3 H 1.0105 -0.1038 0.9601 0.074 Uiso 1 1 calc R U
H03X_3 H 0.9455 -0.1515 1.0214 0.074 Uiso 1 1 calc R U
H03Y_3 H 0.8920 -0.0702 0.9865 0.074 Uiso 1 1 calc R U
C5_3 C 0.8773(2) -0.21382(19) 0.93330(18) 0.0498(8) Uani 1 1 d . .
H03Q_3 H 0.8817 -0.2503 0.8893 0.075 Uiso 1 1 calc R U
H03R_3 H 0.8144 -0.1643 0.9515 0.075 Uiso 1 1 calc R U
H03S_3 H 0.8795 -0.2472 0.9774 0.075 Uiso 1 1 calc R U
C6_3 C 1.0626(2) -0.26027(18) 0.88547(16) 0.0431(7) Uani 1 1 d . .
H03F_3 H 1.0689 -0.3023 0.8447 0.065 Uiso 1 1 calc R U
H03G_3 H 1.0599 -0.2868 0.9339 0.065 Uiso 1 1 calc R U
H03H_3 H 1.1204 -0.2418 0.8657 0.065 Uiso 1 1 calc R U
C7_3 C 0.95919(19) -0.26489(16) 0.73556(17) 0.0378(6) Uani 1 1 d . .
H02Y_3 H 0.9740 -0.2985 0.6858 0.057 Uiso 1 1 calc R U
H02Z_3 H 0.8867 -0.2360 0.7634 0.057 Uiso 1 1 calc R U
H010_3 H 0.9848 -0.3034 0.7695 0.057 Uiso 1 1 calc R U
C8_3 C 0.97620(19) -0.14636(17) 0.65518(14) 0.0331(6) Uani 1 1 d . .
H02J_3 H 1.0085 -0.1036 0.6399 0.050 Uiso 1 1 calc R U
H8_3 H 0.9035 -0.1170 0.6786 0.050 Uiso 1 1 calc R U
H02L_3 H 0.9953 -0.1863 0.6079 0.050 Uiso 1 1 calc R U
C9_3 C 1.12365(17) -0.24476(15) 0.67738(14) 0.0279(5) Uani 1 1 d . .
H03T_3 H 1.1400 -0.2851 0.6312 0.042 Uiso 1 1 calc R U
H03U_3 H 1.1464 -0.2766 0.7160 0.042 Uiso 1 1 calc R U
H03V_3 H 1.1570 -0.2030 0.6599 0.042 Uiso 1 1 calc R U
C10_3 C 1.14859(17) -0.09259(17) 0.80123(17) 0.0343(6) Uani 1 1 d . .
H02P_3 H 1.1848 -0.1457 0.7634 0.051 Uiso 1 1 calc R U
H02Q_3 H 1.1380 -0.1067 0.8554 0.051 Uiso 1 1 calc R U
H02R_3 H 1.1878 -0.0548 0.7879 0.051 Uiso 1 1 calc R U
C11_3 C 1.06638(17) -0.01479(15) 0.71471(15) 0.0303(5) Uani 1 1 d . .
H02A_3 H 1.1117 -0.0635 0.6728 0.045 Uiso 1 1 calc R U
H02B_3 H 1.0970 0.0289 0.7109 0.045 Uiso 1 1 calc R U
H02C_3 H 1.0032 0.0103 0.7082 0.045 Uiso 1 1 calc R U
C12_3 C 0.98958(18) 0.03491(15) 0.85907(16) 0.0330(6) Uani 1 1 d . .
H02D_3 H 1.0307 0.0709 0.8501 0.049 Uiso 1 1 calc R U
H02E_3 H 0.9752 0.0179 0.9126 0.049 Uiso 1 1 calc R U
H02F_3 H 0.9268 0.0676 0.8542 0.049 Uiso 1 1 calc R U
C1_4 C 0.65404(17) 0.23877(16) 1.03844(13) 0.0275(5) Uani 1 1 d D .
Si1_4 Si 0.53295(4) 0.22971(4) 1.03937(3) 0.01767(11) Uani 1 1 d D .
Br1_4 Br 0.56689(2) 0.18760(2) 0.90794(2) 0.02734(6) Uani 1 1 d . .
C2_4 C 0.42443(19) 0.33736(15) 1.06332(14) 0.0338(6) Uani 1 1 d D .
C3_4 C 0.49758(17) 0.13875(14) 1.09373(13) 0.0252(5) Uani 1 1 d D .
C4_4 C 0.73221(18) 0.14970(19) 1.03099(16) 0.0394(6) Uani 1 1 d D .
H02G_4 H 0.7446 0.1138 0.9833 0.059 Uiso 1 1 calc R U
H02H_4 H 0.7073 0.1223 1.0782 0.059 Uiso 1 1 calc R U
H02I_4 H 0.7946 0.1562 1.0267 0.059 Uiso 1 1 calc R U
Al2_4 Al 0.69457(4) 0.68393(4) 0.47819(3) 0.01240(11) Uani 1 1 d . .
C5_4 C 0.7035(2) 0.2839(2) 0.96923(16) 0.0489(8) Uani 1 1 d D .
H03C_4 H 0.7268 0.2482 0.9184 0.073 Uiso 1 1 calc R U
H03D_4 H 0.7605 0.2922 0.9752 0.073 Uiso 1 1 calc R U
H03E_4 H 0.6548 0.3400 0.9702 0.073 Uiso 1 1 calc R U
C6_4 C 0.6313(2) 0.29102(18) 1.11697(15) 0.0358(6) Uani 1 1 d D .
H03Z_4 H 0.6940 0.2904 1.1188 0.054 Uiso 1 1 calc R U
H014_4 H 0.5971 0.2653 1.1622 0.054 Uiso 1 1 calc R U
H015_4 H 0.5883 0.3506 1.1198 0.054 Uiso 1 1 calc R U
C7_4 C 0.5714(2) 0.04886(16) 1.04961(17) 0.0388(6) Uani 1 1 d D .
H02V_4 H 0.5742 0.0433 0.9954 0.058 Uiso 1 1 calc R U
H02W_4 H 0.5490 0.0046 1.0782 0.058 Uiso 1 1 calc R U
H02X_4 H 0.6380 0.0415 1.0472 0.058 Uiso 1 1 calc R U
C8_4 C 0.3940(2) 0.1421(2) 1.10133(17) 0.0416(6) Uani 1 1 d D .
H02S_4 H 0.3925 0.1404 1.0483 0.062 Uiso 1 1 calc R U
H02T_4 H 0.3429 0.1955 1.1346 0.062 Uiso 1 1 calc R U
H02U_4 H 0.3805 0.0925 1.1259 0.062 Uiso 1 1 calc R U
C9_4 C 0.4953(2) 0.14622(17) 1.17856(14) 0.0335(6) Uani 1 1 d D .
H02M_4 H 0.5624 0.1383 1.1752 0.050 Uiso 1 1 calc R U
H02N_4 H 0.4730 0.1018 1.2070 0.050 Uiso 1 1 calc R U
H02O_4 H 0.4490 0.2033 1.2073 0.050 Uiso 1 1 calc R U
C10_4 C 0.3727(2) 0.36381(18) 1.15456(15) 0.0451(7) Uani 1 1 d D .
H03L_4 H 0.3207 0.4211 1.1669 0.068 Uiso 1 1 calc R U
H03M_4 H 0.4222 0.3652 1.1752 0.068 Uiso 1 1 calc R U
H03N_4 H 0.3425 0.3219 1.1795 0.068 Uiso 1 1 calc R U
C11_4 C 0.4609(3) 0.40902(18) 1.02509(19) 0.0557(9) Uani 1 1 d D .
H03I_4 H 0.4981 0.3915 0.9675 0.084 Uiso 1 1 calc R U
H03J_4 H 0.5045 0.4193 1.0483 0.084 Uiso 1 1 calc R U
H03K_4 H 0.4033 0.4620 1.0350 0.084 Uiso 1 1 calc R U
C12_4 C 0.3457(2) 0.3330(2) 1.03242(17) 0.0475(8) Uani 1 1 d D .
H011_4 H 0.2916 0.3892 1.0464 0.071 Uiso 1 1 calc R U
H012_4 H 0.3185 0.2893 1.0569 0.071 Uiso 1 1 calc R U
H013_4 H 0.3771 0.3177 0.9744 0.071 Uiso 1 1 calc R U

loop_
_atom_site_aniso_label
_atom_site_aniso_U_11
_atom_site_aniso_U_22
_atom_site_aniso_U_33
_atom_site_aniso_U_23
_atom_site_aniso_U_13
_atom_site_aniso_U_12
O1_16 0.0202(7) 0.0181(7) 0.0210(7) 0.0075(6) -0.0098(6) -0.0055(6)
C1_16 0.0200(10) 0.0145(9) 0.0183(10) 0.0027(8) -0.0083(8) -0.0038(8)
C2_16 0.0619(17) 0.0242(12) 0.0334(13) 0.0103(10) -0.0331(13) -0.0142(12)
F1_16 0.0789(12) 0.0347(8) 0.0838(13) 0.0124(8) -0.0674(11) -0.0242(9)
F2_16 0.1190(17) 0.0378(9) 0.0660(12) 0.0300(8) -0.0749(13) -0.0308(10)
F3_16 0.0860(13) 0.0480(10) 0.0169(7) -0.0007(7) -0.0117(8) -0.0202(9)
C3_16 0.0300(12) 0.0206(11) 0.0351(13) 0.0060(9) -0.0153(10) -0.0096(9)
F4_16 0.0775(12) 0.0395(9) 0.0685(11) 0.0143(8) -0.0562(10) -0.0324(9)
F5_16 0.0384(9) 0.0363(8) 0.0596(10) 0.0143(8) -0.0016(8) -0.0222(7)
F6_16 0.0512(9) 0.0165(7) 0.0552(10) 0.0055(6) -0.0258(8) -0.0107(6)
C4_16 0.0244(12) 0.0274(13) 0.0506(16) 0.0036(11) -0.0032(11) -0.0048(10)
F7_16 0.0677(12) 0.0484(10) 0.0319(9) -0.0166(8) 0.0105(8) -0.0128(9)
F8_16 0.0265(8) 0.0343(9) 0.1159(17) 0.0072(10) -0.0215(10) 0.0048(7)
F9_16 0.0267(8) 0.0397(9) 0.0767(13) 0.0055(8) 0.0078(8) -0.0141(7)
O1_15 0.0184(7) 0.0184(7) 0.0238(8) -0.0043(6) -0.0057(6) -0.0080(6)
C1_15 0.0198(10) 0.0162(9) 0.0237(10) -0.0001(8) -0.0106(8) -0.0082(8)
C2_15 0.0278(11) 0.0248(11) 0.0301(12) 0.0023(9) -0.0137(10) -0.0101(9)
F1_15 0.0323(7) 0.0336(7) 0.0269(7) 0.0077(6) -0.0081(6) -0.0165(6)
F2_15 0.0462(9) 0.0349(8) 0.0307(7) -0.0040(6) -0.0205(7) -0.0154(7)
F3_15 0.0361(8) 0.0305(7) 0.0509(9) 0.0105(7) -0.0295(7) -0.0085(6)
C3_15 0.0310(12) 0.0340(13) 0.0347(13) 0.0057(10) -0.0139(10) -0.0200(10)
F4_15 0.0550(10) 0.0519(10) 0.0330(8) 0.0179(7) -0.0157(7) -0.0349(8)
F5_15 0.0191(7) 0.0378(8) 0.0443(9) -0.0007(7) -0.0019(6) -0.0119(6)
F6_15 0.0412(8) 0.0444(9) 0.0479(9) 0.0055(7) -0.0211(7) -0.0312(7)
C4_15 0.0334(12) 0.0206(11) 0.0403(13) 0.0002(10) -0.0215(11) -0.0078(10)
F7_15 0.0447(9) 0.0325(8) 0.0473(9) 0.0083(7) -0.0348(8) -0.0093(7)
F8_15 0.0546(10) 0.0168(7) 0.0691(11) 0.0034(7) -0.0405(9) -0.0114(6)
F9_15 0.0244(7) 0.0275(7) 0.0463(9) -0.0114(6) -0.0079(6) -0.0012(6)
O1_14 0.0156(7) 0.0226(8) 0.0282(8) -0.0051(6) 0.0013(6) -0.0059(6)
C1_14 0.0144(9) 0.0248(11) 0.0166(10) -0.0005(8) -0.0016(8) -0.0053(8)
C2_14 0.0368(14) 0.0401(14) 0.0363(14) 0.0075(11) -0.0172(11) -0.0108(11)
F1_14 0.0707(12) 0.0647(11) 0.0328(8) 0.0113(8) -0.0327(9) -0.0271(9)
F2_14 0.0278(8) 0.0675(12) 0.0739(13) 0.0142(10) -0.0248(9) 0.0012(8)
F3_14 0.0637(11) 0.0366(9) 0.0490(10) 0.0200(8) -0.0222(9) -0.0129(8)
C3_14 0.0263(12) 0.0434(14) 0.0253(12) -0.0059(10) -0.0032(10) -0.0100(11)
F4_14 0.0518(10) 0.0578(10) 0.0289(8) -0.0002(7) -0.0229(7) -0.0183(8)
F5_14 0.0346(8) 0.0331(8) 0.0486(9) -0.0190(7) -0.0079(7) -0.0027(6)
F6_14 0.0325(8) 0.0782(12) 0.0263(8) -0.0125(8) 0.0108(6) -0.0216(8)
C4_14 0.0237(11) 0.0342(13) 0.0301(12) 0.0025(10) -0.0062(10) -0.0122(10)
F7_14 0.0528(10) 0.0422(9) 0.0458(9) 0.0243(7) -0.0206(8) -0.0213(8)
F8_14 0.0247(7) 0.0527(10) 0.0563(10) -0.0021(8) -0.0068(7) -0.0221(7)
F9_14 0.0318(8) 0.0315(8) 0.0412(8) -0.0105(6) -0.0064(6) -0.0127(6)
O1_13 0.0128(7) 0.0183(7) 0.0197(7) 0.0028(6) -0.0015(6) -0.0038(6)
C1_13 0.0131(9) 0.0169(9) 0.0165(9) -0.0004(8) -0.0035(8) -0.0039(8)
C2_13 0.0220(11) 0.0253(11) 0.0312(12) -0.0022(9) -0.0130(9) -0.0050(9)
F1_13 0.0469(9) 0.0433(9) 0.0359(8) -0.0013(7) -0.0291(7) -0.0083(7)
F2_13 0.0268(7) 0.0350(8) 0.0564(10) -0.0013(7) -0.0162(7) -0.0164(6)
F3_13 0.0342(8) 0.0225(7) 0.0414(8) -0.0123(6) -0.0152(7) -0.0021(6)
C3_13 0.0188(10) 0.0284(11) 0.0184(10) 0.0027(9) -0.0021(8) -0.0081(9)
F4_13 0.0390(8) 0.0502(9) 0.0249(7) 0.0041(6) -0.0178(6) -0.0182(7)
F5_13 0.0252(7) 0.0279(7) 0.0323(7) 0.0132(6) -0.0065(6) -0.0077(6)
F6_13 0.0228(7) 0.0436(8) 0.0241(7) 0.0040(6) 0.0050(6) -0.0062(6)
C4_13 0.0170(10) 0.0196(10) 0.0293(11) 0.0000(9) -0.0069(9) -0.0028(8)
F7_13 0.0305(7) 0.0229(7) 0.0418(8) -0.0132(6) -0.0094(6) -0.0040(6)
F8_13 0.0142(6) 0.0280(7) 0.0487(9) 0.0007(6) -0.0083(6) -0.0006(5)
F9_13 0.0289(7) 0.0248(7) 0.0388(8) 0.0125(6) -0.0077(6) -0.0011(6)
O1_12 0.0273(8) 0.0153(7) 0.0249(8) 0.0056(6) -0.0155(7) -0.0080(6)
C1_12 0.0210(10) 0.0146(9) 0.0204(10) 0.0045(8) -0.0083(8) -0.0061(8)
C2_12 0.0257(11) 0.0205(11) 0.0318(12) 0.0070(9) -0.0080(10) -0.0092(9)
F1_12 0.0430(8) 0.0256(7) 0.0459(8) 0.0086(6) -0.0257(7) -0.0192(6)
F2_12 0.0483(9) 0.0184(7) 0.0492(9) 0.0137(6) -0.0238(7) -0.0127(6)
F3_12 0.0313(8) 0.0375(8) 0.0457(9) 0.0062(7) 0.0043(7) -0.0186(7)
C3_12 0.0391(13) 0.0245(11) 0.0258(11) 0.0087(9) -0.0162(10) -0.0099(10)
F4_12 0.0493(9) 0.0314(7) 0.0459(9) 0.0084(6) -0.0353(8) -0.0163(7)
F5_12 0.0449(8) 0.0279(7) 0.0222(7) -0.0014(6) -0.0051(6) -0.0066(6)
F6_12 0.0744(11) 0.0320(8) 0.0311(8) 0.0159(6) -0.0294(8) -0.0157(8)
C4_12 0.0233(11) 0.0278(12) 0.0350(13) 0.0039(10) -0.0061(10) -0.0079(9)
F7_12 0.0293(8) 0.0440(9) 0.0468(9) 0.0053(7) -0.0007(7) -0.0217(7)
F8_12 0.0263(8) 0.0388(9) 0.0678(11) 0.0084(8) -0.0224(8) 0.0006(6)
F9_12 0.0367(8) 0.0312(8) 0.0313(8) -0.0076(6) 0.0015(6) -0.0062(6)
O1_11 0.0194(7) 0.0155(7) 0.0206(7) 0.0003(6) -0.0097(6) -0.0068(6)
C1_11 0.0171(9) 0.0161(9) 0.0155(9) 0.0003(7) -0.0068(8) -0.0067(8)
C2_11 0.0265(11) 0.0183(10) 0.0213(10) 0.0031(8) -0.0108(9) -0.0086(9)
F1_11 0.0328(7) 0.0282(7) 0.0355(7) 0.0114(6) -0.0233(6) -0.0102(6)
F2_11 0.0381(8) 0.0158(6) 0.0309(7) 0.0023(5) -0.0123(6) -0.0106(6)
F3_11 0.0381(8) 0.0286(7) 0.0183(6) 0.0060(5) -0.0072(6) -0.0129(6)
C3_11 0.0194(10) 0.0234(10) 0.0213(10) 0.0015(8) -0.0093(8) -0.0085(8)
F4_11 0.0263(7) 0.0373(8) 0.0303(7) 0.0097(6) -0.0186(6) -0.0105(6)
F5_11 0.0179(6) 0.0326(7) 0.0260(7) -0.0048(6) -0.0037(5) -0.0063(5)
F6_11 0.0274(7) 0.0328(7) 0.0360(8) 0.0008(6) -0.0130(6) -0.0186(6)
C4_11 0.0218(10) 0.0216(10) 0.0183(10) 0.0005(8) -0.0064(8) -0.0077(8)
F7_11 0.0303(7) 0.0277(7) 0.0184(6) 0.0065(5) -0.0061(5) -0.0098(6)
F8_11 0.0382(8) 0.0363(8) 0.0205(7) -0.0076(6) -0.0077(6) -0.0183(6)
F9_11 0.0200(6) 0.0237(6) 0.0270(7) -0.0015(5) -0.0033(5) -0.0009(5)
Ag1 0.02554(9) 0.02549(9) 0.02642(9) 0.00370(7) -0.00622(7) -0.00843(7)
F1 0.0210(6) 0.0188(6) 0.0109(5) 0.0008(4) -0.0053(5) -0.0062(5)
Al1 0.0134(3) 0.0138(3) 0.0106(3) 0.0004(2) -0.0034(2) -0.0046(2)
C1_1 0.0413(14) 0.0343(13) 0.0366(14) 0.0095(11) -0.0237(12) -0.0158(11)
Cl1_1 0.0638(4) 0.0311(3) 0.0394(3) 0.0093(3) -0.0337(3) -0.0215(3)
Cl2_1 0.0617(5) 0.0738(6) 0.0450(4) 0.0099(4) -0.0094(4) -0.0384(4)
Cl1_2 0.0237(3) 0.0253(3) 0.0503(4) 0.0155(3) -0.0167(3) -0.0101(2)
C1_2 0.0277(12) 0.0265(12) 0.0465(15) 0.0194(11) -0.0191(11) -0.0122(10)
Cl2_2 0.0249(3) 0.0384(3) 0.0511(4) 0.0164(3) -0.0125(3) -0.0048(3)
C1_3 0.0320(13) 0.0296(13) 0.0201(11) 0.0080(10) -0.0024(10) -0.0003(10)
Si1_3 0.0138(3) 0.0149(3) 0.0146(3) 0.0010(2) -0.0033(2) -0.0031(2)
C2_3 0.0172(10) 0.0200(10) 0.0299(12) -0.0019(9) -0.0087(9) -0.0050(8)
Br2_3 0.01293(10) 0.01961(10) 0.03149(12) 0.00189(9) -0.00364(8) -0.00330(8)
C3_3 0.0207(11) 0.0215(11) 0.0213(11) -0.0042(9) -0.0058(9) -0.0045(9)
C4_3 0.0570(18) 0.0528(18) 0.0164(12) 0.0035(12) -0.0105(12) 0.0024(14)
C5_3 0.0423(16) 0.0404(16) 0.0397(16) 0.0215(13) 0.0071(13) -0.0097(13)
C6_3 0.0439(16) 0.0365(15) 0.0312(14) 0.0155(12) -0.0111(12) 0.0023(12)
C7_3 0.0322(13) 0.0274(13) 0.0500(16) -0.0086(11) -0.0098(12) -0.0130(11)
C8_3 0.0319(13) 0.0424(14) 0.0240(12) -0.0035(11) -0.0157(10) -0.0065(11)
C9_3 0.0222(11) 0.0258(12) 0.0241(12) -0.0071(9) -0.0028(9) -0.0016(9)
C10_3 0.0215(12) 0.0346(13) 0.0478(15) -0.0024(11) -0.0162(11) -0.0082(10)
C11_3 0.0226(11) 0.0223(11) 0.0394(14) 0.0077(10) -0.0043(10) -0.0095(9)
C12_3 0.0275(12) 0.0249(12) 0.0448(15) -0.0102(11) -0.0138(11) -0.0076(10)
C1_4 0.0263(12) 0.0392(13) 0.0199(11) -0.0021(10) -0.0068(9) -0.0177(10)
Si1_4 0.0180(3) 0.0190(3) 0.0136(3) -0.0004(2) -0.0059(2) -0.0040(2)
Br1_4 0.02093(11) 0.04108(13) 0.01491(10) -0.00526(9) -0.00680(8) -0.00504(9)
C2_4 0.0381(14) 0.0273(12) 0.0234(12) -0.0028(10) -0.0142(11) 0.0061(10)
C3_4 0.0280(12) 0.0273(12) 0.0237(11) 0.0045(9) -0.0106(9) -0.0135(10)
C4_4 0.0194(11) 0.0594(18) 0.0346(14) -0.0124(12) -0.0121(11) -0.0061(11)
Al2_4 0.0131(3) 0.0123(3) 0.0105(3) 0.0004(2) -0.0036(2) -0.0042(2)
C5_4 0.0553(18) 0.078(2) 0.0274(14) 0.0062(14) -0.0090(13) -0.0495(17)
C6_4 0.0411(14) 0.0469(15) 0.0267(13) -0.0031(11) -0.0127(11) -0.0253(13)
C7_4 0.0527(17) 0.0234(12) 0.0434(15) 0.0034(11) -0.0235(13) -0.0122(12)
C8_4 0.0367(14) 0.0570(18) 0.0371(15) 0.0036(13) -0.0102(12) -0.0288(14)
C9_4 0.0457(15) 0.0361(14) 0.0242(12) 0.0129(10) -0.0159(11) -0.0192(12)
C10_4 0.0409(15) 0.0408(15) 0.0291(14) -0.0142(12) -0.0137(12) 0.0154(12)
C11_4 0.086(2) 0.0242(14) 0.0516(19) 0.0101(13) -0.0333(18) -0.0070(15)
C12_4 0.0341(14) 0.0536(18) 0.0329(14) -0.0074(13) -0.0186(12) 0.0174(13)

loop_
_atom_type_symbol
_atom_type_description
_atom_type_scat_dispersion_real
_atom_type_scat_dispersion_imag
_atom_type_scat_source
C C 0.0033 0.0016 'International Tables Vol C Tables 4.2.6.8 and 6.1.1.4'
H H 0.0000 0.0000 'International Tables Vol C Tables 4.2.6.8 and 6.1.1.4'
O O 0.0106 0.0060 'International Tables Vol C Tables 4.2.6.8 and 6.1.1.4'
F F 0.0171 0.0103 'International Tables Vol C Tables 4.2.6.8 and 6.1.1.4'
Al Al 0.0645 0.0514 'International Tables Vol C Tables 4.2.6.8 and 6.1.1.4'
Si Si 0.0817 0.0704 'International Tables Vol C Tables 4.2.6.8 and 6.1.1.4'
Br Br -0.2901 2.4595 'International Tables Vol C Tables 4.2.6.8 and 6.1.1.4'
Ag Ag -0.8971 1.1015 'International Tables Vol C Tables 4.2.6.8 and 6.1.1.4'
Cl Cl 0.1484 0.1585 'International Tables Vol C Tables 4.2.6.8 and 6.1.1.4'

loop_
_geom_angle_atom_site_label_1
_geom_angle_atom_site_label_2
_geom_angle_atom_site_label_3
_geom_angle
C1_16 O1_16 Al2_4 155.62(14)
O1_16 C1_16 C2_16 108.88(17)
O1_16 C1_16 C4_16 110.32(17)
C2_16 C1_16 C4_16 110.2(2)
O1_16 C1_16 C3_16 108.64(17)
C2_16 C1_16 C3_16 109.56(18)
C4_16 C1_16 C3_16 109.23(18)
F3_16 C2_16 F1_16 107.9(2)
F3_16 C2_16 F2_16 108.1(2)
F1_16 C2_16 F2_16 107.2(2)
F3_16 C2_16 C1_16 111.2(2)
F1_16 C2_16 C1_16 110.6(2)
F2_16 C2_16 C1_16 111.71(19)
F4_16 C3_16 F5_16 107.8(2)
F4_16 C3_16 F6_16 108.14(19)
F5_16 C3_16 F6_16 106.93(19)
F4_16 C3_16 C1_16 110.45(18)
F5_16 C3_16 C1_16 110.92(19)
F6_16 C3_16 C1_16 112.41(18)
F8_16 C4_16 F9_16 108.3(2)
F8_16 C4_16 F7_16 108.3(2)
F9_16 C4_16 F7_16 107.3(2)
F8_16 C4_16 C1_16 112.7(2)
F9_16 C4_16 C1_16 110.2(2)
F7_16 C4_16 C1_16 110.0(2)
C1_15 O1_15 Al2_4 144.91(14)
O1_15 C1_15 C3_15 107.78(17)
O1_15 C1_15 C2_15 109.89(17)
C3_15 C1_15 C2_15 109.87(17)
O1_15 C1_15 C4_15 110.66(17)
C3_15 C1_15 C4_15 109.61(18)
C2_15 C1_15 C4_15 109.02(18)
F1_15 C2_15 F3_15 107.83(18)
F1_15 C2_15 F2_15 107.49(19)
F3_15 C2_15 F2_15 108.13(18)
F1_15 C2_15 C1_15 110.48(17)
F3_15 C2_15 C1_15 110.56(18)
F2_15 C2_15 C1_15 112.20(18)
F5_15 C3_15 F6_15 107.42(19)
F5_15 C3_15 F4_15 107.6(2)
F6_15 C3_15 F4_15 108.41(19)
F5_15 C3_15 C1_15 110.80(18)
F6_15 C3_15 C1_15 112.56(19)
F4_15 C3_15 C1_15 109.86(19)
F7_15 C4_15 F9_15 108.58(19)
F7_15 C4_15 F8_15 107.68(19)
F9_15 C4_15 F8_15 108.12(19)
F7_15 C4_15 C1_15 110.68(19)
F9_15 C4_15 C1_15 110.22(19)
F8_15 C4_15 C1_15 111.45(18)
C1_14 O1_14 Al1 157.37(15)
O1_14 C1_14 C2_14 109.66(18)
O1_14 C1_14 C3_14 108.97(18)
C2_14 C1_14 C3_14 109.35(19)
O1_14 C1_14 C4_14 111.45(17)
C2_14 C1_14 C4_14 108.44(19)
C3_14 C1_14 C4_14 108.94(18)
F3_14 C2_14 F2_14 107.7(2)
F3_14 C2_14 F1_14 108.3(2)
F2_14 C2_14 F1_14 108.4(2)
F3_14 C2_14 C1_14 110.3(2)
F2_14 C2_14 C1_14 112.5(2)
F1_14 C2_14 C1_14 109.6(2)
F4_14 C3_14 F5_14 108.7(2)
F4_14 C3_14 F6_14 107.4(2)
F5_14 C3_14 F6_14 109.0(2)
F4_14 C3_14 C1_14 110.33(19)
F5_14 C3_14 C1_14 110.1(2)
F6_14 C3_14 C1_14 111.3(2)
F9_14 C4_14 F8_14 107.62(19)
F9_14 C4_14 F7_14 108.5(2)
F8_14 C4_14 F7_14 107.55(19)
F9_14 C4_14 C1_14 110.31(18)
F8_14 C4_14 C1_14 112.44(19)
F7_14 C4_14 C1_14 110.26(19)
C1_13 O1_13 Al2_4 147.04(13)
O1_13 C1_13 C2_13 110.39(16)
O1_13 C1_13 C4_13 107.65(16)
C2_13 C1_13 C4_13 109.50(17)
O1_13 C1_13 C3_13 111.18(16)
C2_13 C1_13 C3_13 108.77(17)
C4_13 C1_13 C3_13 109.32(16)
F3_13 C2_13 F2_13 108.26(19)
F3_13 C2_13 F1_13 107.30(19)
F2_13 C2_13 F1_13 107.82(18)
F3_13 C2_13 C1_13 110.21(17)
F2_13 C2_13 C1_13 112.52(18)
F1_13 C2_13 C1_13 110.55(18)
F4_13 C3_13 F5_13 107.65(18)
F4_13 C3_13 F6_13 108.07(18)
F5_13 C3_13 F6_13 107.31(17)
F4_13 C3_13 C1_13 110.22(17)
F5_13 C3_13 C1_13 111.46(17)
F6_13 C3_13 C1_13 111.95(17)
F9_13 C4_13 F7_13 107.85(18)
F9_13 C4_13 F8_13 107.78(18)
F7_13 C4_13 F8_13 107.13(17)
F9_13 C4_13 C1_13 110.95(17)
F7_13 C4_13 C1_13 111.01(17)
F8_13 C4_13 C1_13 111.92(17)
C1_12 O1_12 Al1 144.16(14)
O1_12 C1_12 C4_12 109.33(17)
O1_12 C1_12 C3_12 111.44(17)
C4_12 C1_12 C3_12 109.46(18)
O1_12 C1_12 C2_12 108.45(17)
C4_12 C1_12 C2_12 108.77(17)
C3_12 C1_12 C2_12 109.35(17)
F1_12 C2_12 F3_12 107.57(19)
F1_12 C2_12 F2_12 107.87(18)
F3_12 C2_12 F2_12 107.81(18)
F1_12 C2_12 C1_12 110.85(17)
F3_12 C2_12 C1_12 110.30(18)
F2_12 C2_12 C1_12 112.26(18)
F5_12 C3_12 F6_12 107.82(19)
F5_12 C3_12 F4_12 107.53(19)
F6_12 C3_12 F4_12 108.16(19)
F5_12 C3_12 C1_12 109.62(18)
F6_12 C3_12 C1_12 112.63(18)
F4_12 C3_12 C1_12 110.90(18)
F9_12 C4_12 F7_12 108.1(2)
F9_12 C4_12 F8_12 108.71(19)
F7_12 C4_12 F8_12 107.5(2)
F9_12 C4_12 C1_12 110.66(19)
F7_12 C4_12 C1_12 110.17(18)
F8_12 C4_12 C1_12 111.56(19)
C1_11 O1_11 Al1 149.37(13)
O1_11 C1_11 C2_11 110.24(16)
O1_11 C1_11 C3_11 107.99(16)
C2_11 C1_11 C3_11 109.39(16)
O1_11 C1_11 C4_11 110.32(16)
C2_11 C1_11 C4_11 109.49(16)
C3_11 C1_11 C4_11 109.39(16)
F3_11 C2_11 F1_11 107.52(17)
F3_11 C2_11 F2_11 107.79(17)
F1_11 C2_11 F2_11 107.92(17)
F3_11 C2_11 C1_11 111.04(17)
F1_11 C2_11 C1_11 109.84(16)
F2_11 C2_11 C1_11 112.56(17)
F5_11 C3_11 F6_11 107.86(17)
F5_11 C3_11 F4_11 107.51(17)
F6_11 C3_11 F4_11 107.67(17)
F5_11 C3_11 C1_11 110.68(16)
F6_11 C3_11 C1_11 112.25(17)
F4_11 C3_11 C1_11 110.68(16)
F7_11 C4_11 F9_11 107.50(17)
F7_11 C4_11 F8_11 108.08(17)
F9_11 C4_11 F8_11 107.73(17)
F7_11 C4_11 C1_11 110.73(17)
F9_11 C4_11 C1_11 110.58(17)
F8_11 C4_11 C1_11 112.04(17)
Cl1_2 Ag1 Br1_4 135.097(17)
Cl1_2 Ag1 Br2_3 120.450(16)
Br1_4 Ag1 Br2_3 100.977(11)
Cl1_2 Ag1 Cl1_1 94.96(2)
Br1_4 Ag1 Cl1_1 102.058(19)
Br2_3 Ag1 Cl1_1 89.969(17)
Al1 F1 Al2_4 159.51(8)
O1_14 Al1 O1_11 113.63(8)
O1_14 Al1 O1_12 116.99(8)
O1_11 Al1 O1_12 111.42(7)
O1_14 Al1 F1 105.94(7)
O1_11 Al1 F1 105.79(7)
O1_12 Al1 F1 101.50(7)
Cl2_1 C1_1 Cl1_1 112.35(14)
Cl2_1 C1_1 H03A_1 109.1
Cl1_1 C1_1 H03A_1 109.1
Cl2_1 C1_1 H03B_1 109.1
Cl1_1 C1_1 H03B_1 109.1
H03A_1 C1_1 H03B_1 107.9
C1_1 Cl1_1 Ag1 115.17(9)
C1_2 Cl1_2 Ag1 105.95(8)
Cl2_2 C1_2 Cl1_2 110.81(13)
Cl2_2 C1_2 H03O_2 109.5
Cl1_2 C1_2 H03O_2 109.5
Cl2_2 C1_2 H03P_2 109.5
Cl1_2 C1_2 H03P_2 109.5
H03O_2 C1_2 H03P_2 108.1
C4_3 C1_3 C6_3 108.4(2)
C4_3 C1_3 C5_3 107.1(2)
C6_3 C1_3 C5_3 107.9(2)
C4_3 C1_3 Si1_3 111.32(18)
C6_3 C1_3 Si1_3 109.46(16)
C5_3 C1_3 Si1_3 112.58(19)
C3_3 Si1_3 C2_3 114.42(10)
C3_3 Si1_3 C1_3 115.18(11)
C2_3 Si1_3 C1_3 114.46(11)
C3_3 Si1_3 Br2_3 103.61(7)
C2_3 Si1_3 Br2_3 105.36(7)
C1_3 Si1_3 Br2_3 101.67(8)
C11_3 C2_3 C12_3 106.59(19)
C11_3 C2_3 C10_3 107.72(19)
C12_3 C2_3 C10_3 108.26(19)
C11_3 C2_3 Si1_3 111.50(15)
C12_3 C2_3 Si1_3 113.18(16)
C10_3 C2_3 Si1_3 109.38(16)
Si1_3 Br2_3 Ag1 122.534(17)
C8_3 C3_3 C9_3 108.34(19)
C8_3 C3_3 C7_3 106.6(2)
C9_3 C3_3 C7_3 108.04(19)
C8_3 C3_3 Si1_3 112.76(15)
C9_3 C3_3 Si1_3 109.90(15)
C7_3 C3_3 Si1_3 111.06(16)
C1_3 C4_3 H03W_3 109.5
C1_3 C4_3 H03X_3 109.5
H03W_3 C4_3 H03X_3 109.5
C1_3 C4_3 H03Y_3 109.5
H03W_3 C4_3 H03Y_3 109.5
H03X_3 C4_3 H03Y_3 109.5
C1_3 C5_3 H03Q_3 109.5
C1_3 C5_3 H03R_3 109.5
H03Q_3 C5_3 H03R_3 109.5
C1_3 C5_3 H03S_3 109.5
H03Q_3 C5_3 H03S_3 109.5
H03R_3 C5_3 H03S_3 109.5
C1_3 C6_3 H03F_3 109.5
C1_3 C6_3 H03G_3 109.5
H03F_3 C6_3 H03G_3 109.5
C1_3 C6_3 H03H_3 109.5
H03F_3 C6_3 H03H_3 109.5
H03G_3 C6_3 H03H_3 109.5
C3_3 C7_3 H02Y_3 109.5
C3_3 C7_3 H02Z_3 109.5
H02Y_3 C7_3 H02Z_3 109.5
C3_3 C7_3 H010_3 109.5
H02Y_3 C7_3 H010_3 109.5
H02Z_3 C7_3 H010_3 109.5
C3_3 C8_3 H02J_3 109.5
C3_3 C8_3 H8_3 109.5
H02J_3 C8_3 H8_3 109.5
C3_3 C8_3 H02L_3 109.5
H02J_3 C8_3 H02L_3 109.5
H8_3 C8_3 H02L_3 109.5
C3_3 C9_3 H03T_3 109.5
C3_3 C9_3 H03U_3 109.5
H03T_3 C9_3 H03U_3 109.5
C3_3 C9_3 H03V_3 109.5
H03T_3 C9_3 H03V_3 109.5
H03U_3 C9_3 H03V_3 109.5
C2_3 C10_3 H02P_3 109.5
C2_3 C10_3 H02Q_3 109.5
H02P_3 C10_3 H02Q_3 109.5
C2_3 C10_3 H02R_3 109.5
H02P_3 C10_3 H02R_3 109.5
H02Q_3 C10_3 H02R_3 109.5
C2_3 C11_3 H02A_3 109.5
C2_3 C11_3 H02B_3 109.5
H02A_3 C11_3 H02B_3 109.5
C2_3 C11_3 H02C_3 109.5
H02A_3 C11_3 H02C_3 109.5
H02B_3 C11_3 H02C_3 109.5
C2_3 C12_3 H02D_3 109.5
C2_3 C12_3 H02E_3 109.5
H02D_3 C12_3 H02E_3 109.5
C2_3 C12_3 H02F_3 109.5
H02D_3 C12_3 H02F_3 109.5
H02E_3 C12_3 H02F_3 109.5
C4_4 C1_4 C6_4 107.9(2)
C4_4 C1_4 C5_4 106.9(2)
C6_4 C1_4 C5_4 107.6(2)
C4_4 C1_4 Si1_4 111.42(16)
C6_4 C1_4 Si1_4 109.60(16)
C5_4 C1_4 Si1_4 113.23(18)
C2_4 Si1_4 C3_4 114.81(11)
C2_4 Si1_4 C1_4 114.56(11)
C3_4 Si1_4 C1_4 114.49(10)
C2_4 Si1_4 Br1_4 101.79(7)
C3_4 Si1_4 Br1_4 103.47(7)
C1_4 Si1_4 Br1_4 105.67(7)
Si1_4 Br1_4 Ag1 118.292(17)
C11_4 C2_4 C10_4 108.4(2)
C11_4 C2_4 C12_4 106.6(2)
C10_4 C2_4 C12_4 108.6(2)
C11_4 C2_4 Si1_4 111.5(2)
C10_4 C2_4 Si1_4 109.19(16)
C12_4 C2_4 Si1_4 112.46(18)
C8_4 C3_4 C7_4 106.2(2)
C8_4 C3_4 C9_4 107.9(2)
C7_4 C3_4 C9_4 108.5(2)
C8_4 C3_4 Si1_4 111.77(17)
C7_4 C3_4 Si1_4 112.27(17)
C9_4 C3_4 Si1_4 110.04(15)
C1_4 C4_4 H02G_4 109.5
C1_4 C4_4 H02H_4 109.5
H02G_4 C4_4 H02H_4 109.5
C1_4 C4_4 H02I_4 109.5
H02G_4 C4_4 H02I_4 109.5
H02H_4 C4_4 H02I_4 109.5
O1_16 Al2_4 O1_13 112.02(7)
O1_16 Al2_4 O1_15 117.75(8)
O1_13 Al2_4 O1_15 112.32(8)
O1_16 Al2_4 F1 106.87(7)
O1_13 Al2_4 F1 106.33(7)
O1_15 Al2_4 F1 100.03(7)
C1_4 C5_4 H03C_4 109.5
C1_4 C5_4 H03D_4 109.5
H03C_4 C5_4 H03D_4 109.5
C1_4 C5_4 H03E_4 109.5
H03C_4 C5_4 H03E_4 109.5
H03D_4 C5_4 H03E_4 109.5
C1_4 C6_4 H03Z_4 109.5
C1_4 C6_4 H014_4 109.5
H03Z_4 C6_4 H014_4 109.5
C1_4 C6_4 H015_4 109.5
H03Z_4 C6_4 H015_4 109.5
H014_4 C6_4 H015_4 109.5
C3_4 C7_4 H02V_4 109.5
C3_4 C7_4 H02W_4 109.5
H02V_4 C7_4 H02W_4 109.5
C3_4 C7_4 H02X_4 109.5
H02V_4 C7_4 H02X_4 109.5
H02W_4 C7_4 H02X_4 109.5
C3_4 C8_4 H02S_4 109.5
C3_4 C8_4 H02T_4 109.5
H02S_4 C8_4 H02T_4 109.5
C3_4 C8_4 H02U_4 109.5
H02S_4 C8_4 H02U_4 109.5
H02T_4 C8_4 H02U_4 109.5
C3_4 C9_4 H02M_4 109.5
C3_4 C9_4 H02N_4 109.5
H02M_4 C9_4 H02N_4 109.5
C3_4 C9_4 H02O_4 109.5
H02M_4 C9_4 H02O_4 109.5
H02N_4 C9_4 H02O_4 109.5
C2_4 C10_4 H03L_4 109.5
C2_4 C10_4 H03M_4 109.5
H03L_4 C10_4 H03M_4 109.5
C2_4 C10_4 H03N_4 109.5
H03L_4 C10_4 H03N_4 109.5
H03M_4 C10_4 H03N_4 109.5
C2_4 C11_4 H03I_4 109.5
C2_4 C11_4 H03J_4 109.5
H03I_4 C11_4 H03J_4 109.5
C2_4 C11_4 H03K_4 109.5
H03I_4 C11_4 H03K_4 109.5
H03J_4 C11_4 H03K_4 109.5
C2_4 C12_4 H011_4 109.5
C2_4 C12_4 H012_4 109.5
H011_4 C12_4 H012_4 109.5
C2_4 C12_4 H013_4 109.5
H011_4 C12_4 H013_4 109.5
H012_4 C12_4 H013_4 109.5

loop_
_geom_bond_atom_site_label_1
_geom_bond_atom_site_label_2
_geom_bond_distance
O1_16 C1_16 1.352(2)
O1_16 Al2_4 1.6914(15)
C1_16 C2_16 1.547(3)
C1_16 C4_16 1.548(3)
C1_16 C3_16 1.550(3)
C2_16 F3_16 1.304(3)
C2_16 F1_16 1.339(3)
C2_16 F2_16 1.342(3)
C3_16 F4_16 1.314(3)
C3_16 F5_16 1.328(3)
C3_16 F6_16 1.334(3)
C4_16 F8_16 1.318(3)
C4_16 F9_16 1.329(3)
C4_16 F7_16 1.334(3)
O1_15 C1_15 1.359(2)
O1_15 Al2_4 1.7068(15)
C1_15 C3_15 1.547(3)
C1_15 C2_15 1.550(3)
C1_15 C4_15 1.558(3)
C2_15 F1_15 1.332(3)
C2_15 F3_15 1.337(3)
C2_15 F2_15 1.338(3)
C3_15 F5_15 1.333(3)
C3_15 F6_15 1.336(3)
C3_15 F4_15 1.341(3)
C4_15 F7_15 1.320(3)
C4_15 F9_15 1.338(3)
C4_15 F8_15 1.341(3)
O1_14 C1_14 1.348(2)
O1_14 Al1 1.6958(15)
C1_14 C2_14 1.549(3)
C1_14 C3_14 1.556(3)
C1_14 C4_14 1.558(3)
C2_14 F3_14 1.328(3)
C2_14 F2_14 1.334(3)
C2_14 F1_14 1.341(3)
C3_14 F4_14 1.325(3)
C3_14 F5_14 1.339(3)
C3_14 F6_14 1.340(3)
C4_14 F9_14 1.324(3)
C4_14 F8_14 1.336(3)
C4_14 F7_14 1.338(3)
O1_13 C1_13 1.358(2)
O1_13 Al2_4 1.7037(15)
C1_13 C2_13 1.548(3)
C1_13 C4_13 1.556(3)
C1_13 C3_13 1.558(3)
C2_13 F3_13 1.329(3)
C2_13 F2_13 1.331(3)
C2_13 F1_13 1.334(3)
C3_13 F4_13 1.324(3)
C3_13 F5_13 1.330(3)
C3_13 F6_13 1.338(2)
C4_13 F9_13 1.319(3)
C4_13 F7_13 1.328(3)
C4_13 F8_13 1.340(2)
O1_12 C1_12 1.354(2)
O1_12 Al1 1.7113(15)
C1_12 C4_12 1.552(3)
C1_12 C3_12 1.552(3)
C1_12 C2_12 1.560(3)
C2_12 F1_12 1.321(3)
C2_12 F3_12 1.332(3)
C2_12 F2_12 1.335(3)
C3_12 F5_12 1.332(3)
C3_12 F6_12 1.333(3)
C3_12 F4_12 1.336(3)
C4_12 F9_12 1.332(3)
C4_12 F7_12 1.334(3)
C4_12 F8_12 1.338(3)
O1_11 C1_11 1.359(2)
O1_11 Al1 1.7018(14)
C1_11 C2_11 1.555(3)
C1_11 C3_11 1.556(3)
C1_11 C4_11 1.559(3)
C2_11 F3_11 1.329(2)
C2_11 F1_11 1.333(2)
C2_11 F2_11 1.334(2)
C3_11 F5_11 1.324(2)
C3_11 F6_11 1.334(2)
C3_11 F4_11 1.334(2)
C4_11 F7_11 1.323(2)
C4_11 F9_11 1.332(2)
C4_11 F8_11 1.333(2)
Ag1 Cl1_2 2.6223(6)
Ag1 Br1_4 2.6568(4)
Ag1 Br2_3 2.6833(4)
Ag1 Cl1_1 2.7601(7)
F1 Al1 1.7660(12)
F1 Al2_4 1.7695(12)
C1_1 Cl2_1 1.748(3)
C1_1 Cl1_1 1.772(2)
C1_1 H03A_1 0.9900
C1_1 H03B_1 0.9900
Cl1_2 C1_2 1.782(2)
C1_2 Cl2_2 1.748(2)
C1_2 H03O_2 0.9900
C1_2 H03P_2 0.9900
C1_3 C4_3 1.537(4)
C1_3 C6_3 1.540(3)
C1_3 C5_3 1.546(4)
C1_3 Si1_3 1.920(2)
Si1_3 C3_3 1.912(2)
Si1_3 C2_3 1.920(2)
Si1_3 Br2_3 2.3188(6)
C2_3 C11_3 1.534(3)
C2_3 C12_3 1.541(3)
C2_3 C10_3 1.546(3)
C3_3 C8_3 1.541(3)
C3_3 C9_3 1.542(3)
C3_3 C7_3 1.543(3)
C4_3 H03W_3 0.9800
C4_3 H03X_3 0.9800
C4_3 H03Y_3 0.9800
C5_3 H03Q_3 0.9800
C5_3 H03R_3 0.9800
C5_3 H03S_3 0.9800
C6_3 H03F_3 0.9800
C6_3 H03G_3 0.9800
C6_3 H03H_3 0.9800
C7_3 H02Y_3 0.9800
C7_3 H02Z_3 0.9800
C7_3 H010_3 0.9800
C8_3 H02J_3 0.9800
C8_3 H8_3 0.9800
C8_3 H02L_3 0.9800
C9_3 H03T_3 0.9800
C9_3 H03U_3 0.9800
C9_3 H03V_3 0.9800
C10_3 H02P_3 0.9800
C10_3 H02Q_3 0.9800
C10_3 H02R_3 0.9800
C11_3 H02A_3 0.9800
C11_3 H02B_3 0.9800
C11_3 H02C_3 0.9800
C12_3 H02D_3 0.9800
C12_3 H02E_3 0.9800
C12_3 H02F_3 0.9800
C1_4 C4_4 1.535(4)
C1_4 C6_4 1.542(3)
C1_4 C5_4 1.544(3)
C1_4 Si1_4 1.923(2)
Si1_4 C2_4 1.915(2)
Si1_4 C3_4 1.920(2)
Si1_4 Br1_4 2.3186(6)
C2_4 C11_4 1.536(4)
C2_4 C10_4 1.545(3)
C2_4 C12_4 1.546(4)
C3_4 C8_4 1.538(3)
C3_4 C7_4 1.541(3)
C3_4 C9_4 1.544(3)
C4_4 H02G_4 0.9800
C4_4 H02H_4 0.9800
C4_4 H02I_4 0.9800
C5_4 H03C_4 0.9800
C5_4 H03D_4 0.9800
C5_4 H03E_4 0.9800
C6_4 H03Z_4 0.9800
C6_4 H014_4 0.9800
C6_4 H015_4 0.9800
C7_4 H02V_4 0.9800
C7_4 H02W_4 0.9800
C7_4 H02X_4 0.9800
C8_4 H02S_4 0.9800
C8_4 H02T_4 0.9800
C8_4 H02U_4 0.9800
C9_4 H02M_4 0.9800
C9_4 H02N_4 0.9800
C9_4 H02O_4 0.9800
C10_4 H03L_4 0.9800
C10_4 H03M_4 0.9800
C10_4 H03N_4 0.9800
C11_4 H03I_4 0.9800
C11_4 H03J_4 0.9800
C11_4 H03K_4 0.9800
C12_4 H011_4 0.9800
C12_4 H012_4 0.9800
C12_4 H013_4 0.9800
